data_7102124
loop_
_publ_author_name
'Barybin, Mikhail V'
'Chisholm, Malcolm H'
'Patmore, Nathan J'
'Robinson, Randall E'
'Singh, Namrata'

_publ_section_title
;
 Concerning the molecular and electronic structure of a
 tungsten-tungsten quadruply bonded complex supported by two
 6-carboethoxy-2-carboxylatoazulene ligands.
;
_journal_issue 35
_journal_name_full 'Chemical communications (Cambridge, England)'
_journal_page_first 3652
_journal_page_last 3654
_journal_paper_doi 10.1039/b708746b
_journal_year 2007
_chemical_formula_moiety 'C60 H68 O12 W2, 2(C4 H8 O)'
_chemical_formula_sum 'C68 H84 O14 W2'
_chemical_formula_weight 1493.05
_chemical_name_systematic
;
?
;
_space_group_IT_number 2
_symmetry_cell_setting triclinic
_symmetry_space_group_name_Hall '-P 1'
_symmetry_space_group_name_H-M 'P -1'
_atom_sites_solution_hydrogens geom
_atom_sites_solution_primary direct
_atom_sites_solution_secondary difmap
_audit_creation_method SHELXL-97
_cell_angle_alpha 106.775(10)
_cell_angle_beta 93.233(10)
_cell_angle_gamma 114.97(2)
_cell_formula_units_Z 1
_cell_length_a 10.358(3)
_cell_length_b 10.563(3)
_cell_length_c 17.222(7)
_cell_measurement_temperature 150(2)
_cell_volume 1600.6(10)
_computing_cell_refinement 'DENZO (Otwinowski & Minor, 1997)'
_computing_data_collection 'COLLECT (Nonius, 1999)'
_computing_data_reduction 'DENZO (Otwinowski & Minor, 1997)'
_computing_structure_refinement 'SHELXL-97 (Sheldrick, 1997)'
_computing_structure_solution 'SHELXS-97 (Sheldrick, 1997)'
_diffrn_ambient_temperature 150(2)
_diffrn_measured_fraction_theta_full 0.992
_diffrn_measured_fraction_theta_max 0.992
_diffrn_measurement_device_type 'Nonius Kappa CCD'
_diffrn_measurement_method 'Phi and Omega scans'
_diffrn_radiation_monochromator graphite
_diffrn_radiation_source 'fine-focus sealed tube'
_diffrn_radiation_type MoK\a
_diffrn_radiation_wavelength 0.71073
_diffrn_reflns_av_R_equivalents 0.086
_diffrn_reflns_limit_h_max 11
_diffrn_reflns_limit_h_min -11
_diffrn_reflns_limit_k_max 11
_diffrn_reflns_limit_k_min -11
_diffrn_reflns_limit_l_max 18
_diffrn_reflns_limit_l_min -18
_diffrn_reflns_number 14874
_diffrn_reflns_theta_full 23.04
_diffrn_reflns_theta_max 23.04
_diffrn_reflns_theta_min 2.18
_exptl_absorpt_coefficient_mu 3.654
_exptl_absorpt_correction_T_max 0.864
_exptl_absorpt_correction_T_min 0.747
_exptl_absorpt_correction_type multi-scan
_exptl_absorpt_process_details 'HKL Scalepack (Otwinowski & Minor 1997)'
_exptl_crystal_colour Green
_exptl_crystal_density_diffrn 1.549
_exptl_crystal_density_method 'not measured'
_exptl_crystal_description 'Rectangular Plate'
_exptl_crystal_F_000 752
_exptl_crystal_size_max 0.12
_exptl_crystal_size_mid 0.08
_exptl_crystal_size_min 0.04
_refine_diff_density_max 0.828
_refine_diff_density_min -1.213
_refine_diff_density_rms 0.138
_refine_ls_extinction_coef 0.0028(3)
_refine_ls_extinction_expression Fc^*^=kFc[1+0.001xFc^2^\l^3^/sin(2\q)]^-1/4^
_refine_ls_extinction_method SHELXL
_refine_ls_goodness_of_fit_ref 0.994
_refine_ls_hydrogen_treatment constr
_refine_ls_matrix_type full
_refine_ls_number_parameters 380
_refine_ls_number_reflns 4440
_refine_ls_number_restraints 1
_refine_ls_restrained_S_all 0.994
_refine_ls_R_factor_all 0.0840
_refine_ls_R_factor_gt 0.0475
_refine_ls_shift/su_max 0.001
_refine_ls_shift/su_mean 0.000
_refine_ls_structure_factor_coef Fsqd
_refine_ls_weighting_details 'calc w=1/[\s^2^(Fo^2^)+(0.0430P)^2^+0.0000P] where P=(Fo^2^+2Fc^2^)/3'
_refine_ls_weighting_scheme calc
_refine_ls_wR_factor_gt 0.0883
_refine_ls_wR_factor_ref 0.1002
_reflns_number_gt 3244
_reflns_number_total 4440
_reflns_threshold_expression >2sigma(I)
_cod_data_source_file b708746b.txt
_cod_data_source_block trans-W2(TiPB)2(Azu-2)2
_cod_depositor_comments
;
The following automatic conversions were performed:
'_symmetry_cell_setting' value 'Triclinic' changed to 'triclinic'
according to '/home/saulius/struct/CIF-dictionaries/cif_core.dic'
dictionary named 'cif_core.dic' version 2.4.1 from 2010-06-29.

Automatic conversion script
Id: cif_fix_enum 1527 2010-12-29 10:47:43Z saulius 
;
_cod_database_code 7102124

loop_
_symmetry_equiv_pos_as_xyz
'x, y, z'
'-x, -y, -z'

loop_
_atom_site_label
_atom_site_type_symbol
_atom_site_fract_x
_atom_site_fract_y
_atom_site_fract_z
_atom_site_U_iso_or_equiv
_atom_site_adp_type
_atom_site_occupancy
_atom_site_symmetry_multiplicity
_atom_site_calc_flag
_atom_site_refinement_flags
_atom_site_disorder_assembly
_atom_site_disorder_group
W1 W 0.40312(4) 0.51539(4) 0.51213(3) 0.03864(19) Uani 1 1 d . . .
O1 O 0.2695(5) 0.3098(6) 0.4290(4) 0.0402(16) Uani 1 1 d . . .
O2 O 0.5327(6) 0.7224(6) 0.5960(4) 0.0376(15) Uani 1 1 d . . .
O3 O 0.4130(5) 0.6071(6) 0.4204(4) 0.0390(16) Uani 1 1 d . . .
O4 O 0.3899(5) 0.4246(5) 0.6049(4) 0.0354(15) Uani 1 1 d . . .
O5 O -0.1078(7) -0.6916(7) 0.0380(4) 0.0573(19) Uani 1 1 d . . .
O6 O -0.3048(8) -0.6571(8) 0.0369(5) 0.092(3) Uani 1 1 d . . .
O7 O 0.1858(6) 0.5331(6) 0.5719(4) 0.0469(18) Uani 1 1 d . . .
C1 C 0.2860(9) -0.0265(9) 0.2976(6) 0.043(2) Uani 1 1 d . . .
H1 H 0.3852 -0.0063 0.3024 0.051 Uiso 1 1 calc R . .
C2 C 0.2360(8) 0.0756(9) 0.3358(6) 0.039(2) Uani 1 1 d . . .
C3 C 0.0821(9) 0.0053(10) 0.3127(6) 0.044(3) Uani 1 1 d . . .
H3 H 0.0213 0.0501 0.3303 0.053 Uiso 1 1 calc R . .
C4 C -0.1089(10) -0.2486(10) 0.2246(7) 0.051(3) Uani 1 1 d . . .
H4 H -0.1817 -0.2216 0.2425 0.061 Uiso 1 1 calc R . .
C5 C -0.1582(10) -0.3878(10) 0.1679(7) 0.058(3) Uani 1 1 d . . .
H5 H -0.2611 -0.4426 0.1508 0.069 Uiso 1 1 calc R . .
C6 C -0.0823(10) -0.4631(10) 0.1309(6) 0.051(3) Uani 1 1 d . . .
C7 C 0.0638(10) -0.4203(10) 0.1481(6) 0.051(3) Uani 1 1 d . . .
H7 H 0.0938 -0.4909 0.1187 0.061 Uiso 1 1 calc R . .
C8 C 0.1745(10) -0.2861(10) 0.2032(6) 0.049(3) Uani 1 1 d . . .
H8 H 0.2688 -0.2804 0.2079 0.059 Uiso 1 1 calc R . .
C9 C 0.1681(9) -0.1614(9) 0.2516(6) 0.040(2) Uani 1 1 d . . .
C10 C 0.0347(9) -0.1406(9) 0.2598(6) 0.044(3) Uani 1 1 d . . .
C11 C 0.3268(8) 0.2265(9) 0.3904(6) 0.036(2) Uani 1 1 d . . .
C12 C -0.1765(11) -0.6141(11) 0.0647(7) 0.058(3) Uani 1 1 d . . .
C13 C -0.1886(11) -0.8305(10) -0.0286(7) 0.063(3) Uani 1 1 d . . .
H13A H -0.2343 -0.8156 -0.0751 0.075 Uiso 1 1 calc R . .
H13B H -0.2663 -0.9017 -0.0097 0.075 Uiso 1 1 calc R . .
C14 C -0.0840(13) -0.8893(11) -0.0562(8) 0.079(4) Uani 1 1 d . . .
H14A H -0.1358 -0.9842 -0.1022 0.118 Uiso 1 1 calc R . .
H14B H -0.0404 -0.9047 -0.0099 0.118 Uiso 1 1 calc R . .
H14C H -0.0072 -0.8177 -0.0744 0.118 Uiso 1 1 calc R . .
C15 C 0.5178(9) 0.6217(8) 0.3802(5) 0.031(2) Uani 1 1 d . . .
C16 C 0.5324(8) 0.6894(9) 0.3159(6) 0.037(2) Uani 1 1 d . . .
C17 C 0.4794(9) 0.5978(10) 0.2315(7) 0.046(3) Uani 1 1 d . . .
C18 C 0.5022(9) 0.6708(10) 0.1737(6) 0.044(3) Uani 1 1 d . . .
H18 H 0.4660 0.6117 0.1167 0.053 Uiso 1 1 calc R . .
C19 C 0.5745(10) 0.8239(11) 0.1946(6) 0.044(2) Uani 1 1 d . B .
C20 C 0.6222(9) 0.9097(10) 0.2782(6) 0.037(2) Uani 1 1 d . . .
H20 H 0.6704 1.0150 0.2940 0.044 Uiso 1 1 calc R . .
C21 C 0.6007(8) 0.8440(9) 0.3403(6) 0.036(2) Uani 1 1 d . . .
C22 C 0.6624(8) 0.9394(9) 0.4311(6) 0.038(2) Uani 1 1 d . . .
H22 H 0.5999 0.8819 0.4633 0.046 Uiso 1 1 calc R . .
C23 C 0.6568(9) 1.0877(9) 0.4549(6) 0.048(3) Uani 1 1 d . . .
H23A H 0.5571 1.0698 0.4372 0.072 Uiso 1 1 calc R . .
H23B H 0.7222 1.1509 0.4276 0.072 Uiso 1 1 calc R . .
H23C H 0.6875 1.1376 0.5151 0.072 Uiso 1 1 calc R . .
C24 C 0.8148(9) 0.9640(10) 0.4587(6) 0.051(3) Uani 1 1 d . . .
H24A H 0.8502 1.0250 0.5176 0.077 Uiso 1 1 calc R . .
H24B H 0.8792 1.0151 0.4262 0.077 Uiso 1 1 calc R . .
H24C H 0.8140 0.8678 0.4501 0.077 Uiso 1 1 calc R . .
C25 C 0.4010(10) 0.4297(9) 0.2064(7) 0.055(3) Uani 1 1 d . . .
H25 H 0.4538 0.4020 0.2436 0.066 Uiso 1 1 calc R . .
C26 C 0.3990(15) 0.3456(13) 0.1179(9) 0.123(6) Uani 1 1 d . . .
H26A H 0.4988 0.3794 0.1088 0.185 Uiso 1 1 calc R . .
H26B H 0.3422 0.3646 0.0792 0.185 Uiso 1 1 calc R . .
H26C H 0.3546 0.2388 0.1086 0.185 Uiso 1 1 calc R . .
C27 C 0.2473(11) 0.3743(11) 0.2196(8) 0.080(4) Uani 1 1 d . . .
H27A H 0.2006 0.2656 0.2027 0.120 Uiso 1 1 calc R . .
H27B H 0.1931 0.4041 0.1863 0.120 Uiso 1 1 calc R . .
H27C H 0.2481 0.4172 0.2783 0.120 Uiso 1 1 calc R . .
C28 C 0.6006(10) 0.8947(12) 0.1281(7) 0.055(3) Uani 1 1 d D . .
H28 H 0.5447 0.8203 0.0720 0.067 Uiso 1 1 calc R A 1
C29 C 0.773(2) 0.975(5) 0.131(2) 0.081(11) Uiso 0.48(5) 1 d PD B 1
H29A H 0.8091 0.9005 0.1200 0.122 Uiso 0.48(5) 1 calc PR B 1
H29B H 0.8236 1.0511 0.1852 0.122 Uiso 0.48(5) 1 calc PR B 1
H29C H 0.7909 1.0211 0.0879 0.122 Uiso 0.48(5) 1 calc PR B 1
C29A C 0.743(2) 0.894(4) 0.1007(17) 0.051(9) Uiso 0.52(5) 1 d PD B 2
H29D H 0.7383 0.7959 0.0925 0.076 Uiso 0.52(5) 1 calc PR B 2
H29E H 0.8283 0.9703 0.1438 0.076 Uiso 0.52(5) 1 calc PR B 2
H29F H 0.7515 0.9142 0.0487 0.076 Uiso 0.52(5) 1 calc PR B 2
C30 C 0.5795(12) 1.0302(12) 0.1459(7) 0.069(3) Uani 1 1 d . B .
H30A H 0.5966 1.0671 0.0994 0.103 Uiso 1 1 calc R . .
H30B H 0.6482 1.1071 0.1965 0.103 Uiso 1 1 calc R . .
H30C H 0.4797 1.0057 0.1534 0.103 Uiso 1 1 calc R . .
C31 C 0.0516(9) 0.4005(10) 0.5604(7) 0.061(3) Uani 1 1 d . . .
H31A H 0.0728 0.3226 0.5701 0.073 Uiso 1 1 calc R . .
H31B H -0.0051 0.3609 0.5032 0.073 Uiso 1 1 calc R . .
C32 C -0.0330(10) 0.4446(12) 0.6222(7) 0.074(4) Uani 1 1 d . . .
H32A H -0.0650 0.3764 0.6542 0.088 Uiso 1 1 calc R . .
H32B H -0.1197 0.4434 0.5939 0.088 Uiso 1 1 calc R . .
C33 C 0.0730(11) 0.6006(13) 0.6783(8) 0.081(4) Uani 1 1 d . . .
H33A H 0.0499 0.6753 0.6656 0.097 Uiso 1 1 calc R . .
H33B H 0.0719 0.6118 0.7373 0.097 Uiso 1 1 calc R . .
C34 C 0.2161(10) 0.6163(10) 0.6590(7) 0.055(3) Uani 1 1 d . . .
H34A H 0.2852 0.7222 0.6711 0.066 Uiso 1 1 calc R . .
H34B H 0.2584 0.5752 0.6921 0.066 Uiso 1 1 calc R . .

loop_
_atom_site_aniso_label
_atom_site_aniso_U_11
_atom_site_aniso_U_22
_atom_site_aniso_U_33
_atom_site_aniso_U_23
_atom_site_aniso_U_13
_atom_site_aniso_U_12
W1 0.0333(2) 0.0358(2) 0.0503(3) 0.01803(19) 0.01516(17) 0.01609(17)
O1 0.034(3) 0.037(3) 0.058(5) 0.020(3) 0.017(3) 0.021(3)
O2 0.035(3) 0.044(3) 0.044(4) 0.024(3) 0.018(3) 0.021(3)
O3 0.032(3) 0.034(3) 0.056(5) 0.017(3) 0.015(3) 0.018(3)
O4 0.029(3) 0.029(3) 0.056(5) 0.016(3) 0.017(3) 0.018(3)
O5 0.064(4) 0.045(4) 0.057(5) 0.008(4) 0.016(4) 0.026(4)
O6 0.056(5) 0.077(5) 0.101(8) -0.022(5) -0.001(5) 0.031(4)
O7 0.033(3) 0.036(3) 0.067(6) 0.009(4) 0.006(3) 0.018(3)
C1 0.035(5) 0.047(6) 0.047(7) 0.015(5) 0.010(5) 0.020(5)
C2 0.032(5) 0.047(6) 0.045(7) 0.020(5) 0.019(5) 0.021(5)
C3 0.035(5) 0.051(6) 0.055(7) 0.020(5) 0.019(5) 0.025(5)
C4 0.044(6) 0.051(6) 0.056(8) 0.011(6) 0.011(5) 0.024(5)
C5 0.043(6) 0.052(6) 0.065(8) 0.004(6) 0.007(5) 0.020(5)
C6 0.045(6) 0.047(6) 0.052(8) 0.005(5) 0.012(5) 0.023(5)
C7 0.051(6) 0.045(6) 0.049(7) 0.006(5) 0.012(5) 0.022(5)
C8 0.051(6) 0.055(6) 0.048(7) 0.021(6) 0.011(5) 0.027(5)
C9 0.035(5) 0.041(5) 0.045(7) 0.012(5) 0.011(5) 0.019(5)
C10 0.035(5) 0.037(5) 0.053(7) 0.007(5) 0.008(5) 0.015(5)
C11 0.031(5) 0.037(5) 0.037(6) 0.016(5) 0.009(4) 0.010(4)
C12 0.049(7) 0.060(7) 0.052(8) 0.012(6) 0.013(6) 0.017(6)
C13 0.079(8) 0.040(6) 0.050(8) 0.010(6) 0.028(6) 0.012(6)
C14 0.106(9) 0.052(7) 0.074(10) 0.014(6) 0.047(8) 0.034(7)
C15 0.039(5) 0.030(5) 0.033(6) 0.015(4) 0.020(4) 0.019(4)
C16 0.031(5) 0.038(5) 0.044(7) 0.014(5) 0.008(5) 0.018(4)
C17 0.033(5) 0.048(6) 0.059(8) 0.019(6) 0.017(5) 0.019(4)
C18 0.042(5) 0.053(6) 0.035(7) 0.005(5) 0.008(5) 0.025(5)
C19 0.055(6) 0.068(7) 0.030(7) 0.021(6) 0.016(5) 0.041(5)
C20 0.045(5) 0.040(5) 0.040(7) 0.024(5) 0.023(5) 0.025(4)
C21 0.034(5) 0.036(5) 0.041(7) 0.011(5) 0.013(4) 0.021(4)
C22 0.033(5) 0.033(5) 0.045(7) 0.014(5) 0.015(5) 0.010(4)
C23 0.051(6) 0.051(6) 0.051(7) 0.017(5) 0.020(5) 0.031(5)
C24 0.055(6) 0.061(6) 0.044(7) 0.023(5) 0.008(5) 0.029(5)
C25 0.052(6) 0.041(6) 0.057(8) 0.000(5) 0.007(5) 0.019(5)
C26 0.126(12) 0.060(8) 0.125(14) -0.016(9) 0.062(11) 0.018(8)
C27 0.063(7) 0.053(6) 0.123(12) 0.029(7) 0.030(7) 0.025(6)
C28 0.065(6) 0.078(7) 0.041(7) 0.025(6) 0.019(5) 0.045(6)
C30 0.092(8) 0.078(8) 0.050(8) 0.040(6) 0.023(7) 0.039(7)
C31 0.034(5) 0.054(6) 0.091(10) 0.021(6) 0.011(6) 0.018(5)
C32 0.041(6) 0.083(8) 0.072(9) 0.018(7) 0.020(6) 0.011(6)
C33 0.071(8) 0.094(9) 0.083(10) 0.034(8) 0.043(7) 0.037(7)
C34 0.055(6) 0.050(6) 0.054(8) 0.019(6) 0.023(6) 0.017(5)

loop_
_atom_type_symbol
_atom_type_description
_atom_type_scat_dispersion_real
_atom_type_scat_dispersion_imag
_atom_type_scat_source
C C 0.0033 0.0016 'International Tables Vol C Tables 4.2.6.8 and 6.1.1.4'
H H 0.0000 0.0000 'International Tables Vol C Tables 4.2.6.8 and 6.1.1.4'
O O 0.0106 0.0060 'International Tables Vol C Tables 4.2.6.8 and 6.1.1.4'
W W -0.8490 6.8722 'International Tables Vol C Tables 4.2.6.8 and 6.1.1.4'

loop_
_geom_angle_atom_site_label_1
_geom_angle_atom_site_label_2
_geom_angle_atom_site_label_3
_geom_angle
_geom_angle_site_symmetry_1
_geom_angle_site_symmetry_3
O1 W1 O2 178.6(2) . .
O1 W1 O3 90.4(2) . .
O2 W1 O3 89.5(2) . .
O1 W1 O4 89.8(2) . .
O2 W1 O4 90.3(2) . .
O3 W1 O4 178.8(2) . .
O1 W1 W1 91.14(15) . 2_666
O2 W1 W1 90.30(15) . 2_666
O3 W1 W1 91.35(14) . 2_666
O4 W1 W1 89.84(14) . 2_666
C11 O1 W1 119.0(5) . .
C11 O2 W1 119.7(5) 2_666 .
C15 O3 W1 118.2(5) . .
C15 O4 W1 119.6(5) 2_666 .
C12 O5 C13 116.9(8) . .
C34 O7 C31 103.4(7) . .
C9 C1 C2 109.3(7) . .
C1 C2 C3 108.7(8) . .
C1 C2 C11 125.3(7) . .
C3 C2 C11 126.0(8) . .
C10 C3 C2 108.7(8) . .
C5 C4 C10 128.4(9) . .
C4 C5 C6 130.6(9) . .
C7 C6 C5 128.6(9) . .
C7 C6 C12 116.6(9) . .
C5 C6 C12 114.8(8) . .
C6 C7 C8 128.3(9) . .
C9 C8 C7 130.0(9) . .
C8 C9 C1 126.1(8) . .
C8 C9 C10 126.9(8) . .
C1 C9 C10 106.8(7) . .
C3 C10 C4 127.1(8) . .
C3 C10 C9 106.4(7) . .
C4 C10 C9 126.5(8) . .
O2 C11 O1 119.9(7) 2_666 .
O2 C11 C2 119.1(8) 2_666 .
O1 C11 C2 120.9(7) . .
O6 C12 O5 122.8(9) . .
O6 C12 C6 122.7(10) . .
O5 C12 C6 114.4(9) . .
O5 C13 C14 107.4(9) . .
O4 C15 O3 120.9(8) 2_666 .
O4 C15 C16 118.4(7) 2_666 .
O3 C15 C16 120.6(7) . .
C21 C16 C17 121.8(9) . .
C21 C16 C15 118.3(8) . .
C17 C16 C15 119.9(8) . .
C18 C17 C16 116.4(8) . .
C18 C17 C25 122.6(10) . .
C16 C17 C25 121.0(9) . .
C19 C18 C17 124.1(9) . .
C18 C19 C20 117.6(9) . .
C18 C19 C28 121.0(9) . .
C20 C19 C28 121.5(9) . .
C19 C20 C21 121.6(8) . .
C16 C21 C20 118.4(9) . .
C16 C21 C22 120.7(8) . .
C20 C21 C22 120.7(7) . .
C24 C22 C21 112.0(7) . .
C24 C22 C23 110.5(7) . .
C21 C22 C23 114.2(8) . .
C27 C25 C17 112.0(8) . .
C27 C25 C26 108.7(9) . .
C17 C25 C26 114.9(10) . .
C30 C28 C19 115.0(8) . .
C30 C28 C29A 121.1(13) . .
C19 C28 C29A 106.2(10) . .
C30 C28 C29 97.0(18) . .
C19 C28 C29 108.9(13) . .
C29A C28 C29 28.0(12) . .
O7 C31 C32 107.0(8) . .
C31 C32 C33 104.5(8) . .
C34 C33 C32 103.5(9) . .
O7 C34 C33 105.3(8) . .

loop_
_geom_bond_atom_site_label_1
_geom_bond_atom_site_label_2
_geom_bond_distance
_geom_bond_site_symmetry_2
W1 O1 2.031(6) .
W1 O2 2.037(6) .
W1 O3 2.065(6) .
W1 O4 2.071(6) .
W1 W1 2.2081(7) 2_666
O1 C11 1.311(9) .
O2 C11 1.300(9) 2_666
O3 C15 1.298(9) .
O4 C15 1.288(9) 2_666
O5 C12 1.304(11) .
O5 C13 1.432(11) .
O6 C12 1.223(11) .
O7 C34 1.440(11) .
O7 C31 1.449(10) .
C1 C9 1.385(11) .
C1 C2 1.402(11) .
C2 C3 1.417(11) .
C2 C11 1.442(11) .
C3 C10 1.395(12) .
C4 C5 1.363(12) .
C4 C10 1.396(12) .
C5 C6 1.396(12) .
C6 C7 1.371(12) .
C6 C12 1.519(13) .
C7 C8 1.398(12) .
C8 C9 1.371(12) .
C9 C10 1.496(11) .
C11 O2 1.300(9) 2_666
C13 C14 1.498(13) .
C15 O4 1.288(9) 2_666
C15 C16 1.465(12) .
C16 C21 1.393(11) .
C16 C17 1.414(13) .
C17 C18 1.399(13) .
C17 C25 1.517(12) .
C18 C19 1.384(12) .
C19 C20 1.388(12) .
C19 C28 1.516(13) .
C20 C21 1.415(12) .
C21 C22 1.516(12) .
C22 C24 1.511(11) .
C22 C23 1.528(11) .
C25 C27 1.503(12) .
C25 C26 1.520(16) .
C28 C30 1.486(13) .
C28 C29A 1.579(15) .
C28 C29 1.612(18) .
C31 C32 1.512(13) .
C32 C33 1.512(14) .
C33 C34 1.488(12) .
